data_1575498
loop_
_publ_author_name
'Yushina, I. D.'
'Matveychuk, Yu. V.'
'Bogdanov, N. E.'
'Adichtchev, S. V.'
'Krylov, A. S.'
'Stash, A. I.'
'Boldyreva, E. V.'
'Bartashevich, E. V.'

_publ_section_title
;
 Structural response of diiodobutenyl-bis-thioquinolinium triiodide to
 high pressure and theoretical study of mechanical properties
;
_journal_issue 38
_journal_name_full CrystEngComm
_journal_page_first 6283
_journal_page_last 6294
_journal_paper_doi 10.1039/D5CE00638D
_journal_volume 27
_journal_year 2025
_chemical_formula_sum 'C22 H17 I5 N2 S2'
_chemical_formula_weight 1007.99
_space_group_crystal_system monoclinic
_space_group_IT_number 15
_space_group_name_Hall '-C 2yc'
_space_group_name_H-M_alt 'C 1 2/c 1'
_atom_sites_solution_hydrogens mixed
_audit_creation_method SHELXL-2018/3
_audit_update_record
;
2025-06-23 deposited with the CCDC.	2025-08-18 downloaded from the CCDC.
;
_cell_angle_alpha 90
_cell_angle_beta 98.788(9)
_cell_angle_gamma 90
_cell_formula_units_Z 4
_cell_length_a 13.1989(4)
_cell_length_b 10.8516(2)
_cell_length_c 18.127(5)
_cell_measurement_reflns_used 3835
_cell_measurement_temperature 293(2)
_cell_measurement_theta_max 27.4010
_cell_measurement_theta_min 2.4390
_cell_volume 2565.8(7)
_computing_cell_refinement 'CrysAlisPro 1.171.41.93a (Rigaku OD, 2020)'
_computing_data_collection 'CrysAlisPro 1.171.41.93a (Rigaku OD, 2020)'
_computing_data_reduction 'CrysAlisPro 1.171.41.93a (Rigaku OD, 2020)'
_computing_structure_refinement 'SHELXL-2018/3 (Sheldrick, 2018)'
_diffrn_ambient_temperature 293(2)
_diffrn_detector 'CCD plate'
_diffrn_detector_area_resol_mean 10.3457
_diffrn_detector_type Ruby
_diffrn_measured_fraction_theta_full 0.356
_diffrn_measured_fraction_theta_max 0.321
_diffrn_measurement_device 'four-circle diffractometer'
_diffrn_measurement_device_type 'Xcalibur, Ruby, Gemini ultra'
_diffrn_radiation_monochromator graphite
_diffrn_radiation_probe x-ray
_diffrn_radiation_type 'Mo K\a'
_diffrn_radiation_wavelength 0.71073
_diffrn_reflns_av_R_equivalents 0.0352
_diffrn_reflns_av_unetI/netI 0.0199
_diffrn_reflns_Laue_measured_fraction_full 0.356
_diffrn_reflns_Laue_measured_fraction_max 0.321
_diffrn_reflns_limit_h_max 17
_diffrn_reflns_limit_h_min -17
_diffrn_reflns_limit_k_max 13
_diffrn_reflns_limit_k_min -14
_diffrn_reflns_limit_l_max 9
_diffrn_reflns_limit_l_min -8
_diffrn_reflns_number 8099
_diffrn_reflns_point_group_measured_fraction_full 0.356
_diffrn_reflns_point_group_measured_fraction_max 0.321
_diffrn_reflns_theta_full 25.242
_diffrn_reflns_theta_max 27.941
_diffrn_reflns_theta_min 2.441
_diffrn_source 'fine-focus sealed X-ray tube'
_diffrn_source_type 'Enhance (Mo) X-ray Source'
_exptl_absorpt_coefficient_mu 6.238
_exptl_absorpt_correction_T_max 0.06636
_exptl_absorpt_correction_T_min 0.04274
_exptl_absorpt_correction_type multi-scan
_exptl_absorpt_process_details
;
CrysAlisPro 1.171.40.53 (Rigaku Oxford Diffraction, 2019)
Spherical absorption correction
 using equivalent radius and absorption coefficient.
Empirical absorption correction using spherical harmonics,
 implemented in SCALE3 ABSPACK scaling algorithm.
;
_exptl_crystal_colour ruby-red
_exptl_crystal_density_diffrn 2.609
_exptl_crystal_description block
_exptl_crystal_F_000 1840
_exptl_crystal_size_max 0.2
_exptl_crystal_size_mid 0.1
_exptl_crystal_size_min 0.05
_refine_diff_density_max 0.548
_refine_diff_density_min -0.297
_refine_diff_density_rms 0.080
_refine_ls_extinction_method none
_refine_ls_goodness_of_fit_ref 1.027
_refine_ls_hydrogen_treatment mixed
_refine_ls_matrix_type full
_refine_ls_number_parameters 142
_refine_ls_number_reflns 991
_refine_ls_number_restraints 121
_refine_ls_restrained_S_all 0.968
_refine_ls_R_factor_all 0.0402
_refine_ls_R_factor_gt 0.0296
_refine_ls_shift/su_max 0.000
_refine_ls_shift/su_mean 0.000
_refine_ls_structure_factor_coef Fsqd
_refine_ls_weighting_details 'w=1/[\s^2^(Fo^2^)+(0.0428P)^2^+9.1411P] where P=(Fo^2^+2Fc^2^)/3'
_refine_ls_weighting_scheme calc
_refine_ls_wR_factor_gt 0.0699
_refine_ls_wR_factor_ref 0.0782
_reflns_Friedel_coverage 0.000
_reflns_number_gt 818
_reflns_number_total 991
_reflns_threshold_expression 'I > 2\s(I)'
_cod_data_source_file d5ce00638d2.cif
_cod_data_source_block 105GPa
_cod_depositor_comments 'Adding full bibliography for 1575493--1575498.cif.'
_cod_original_cell_volume 2565.9(7)
_cod_original_sg_symbol_H-M 'C 2/c'
_cod_database_code 1575498
_shelx_shelxl_version_number 2018/3
_shelx_space_group_comment
;
The symmetry employed for this shelxl refinement is uniquely defined
by the following loop, which should always be used as a source of
symmetry information in preference to the above space-group names.
They are only intended as comments.
;
_oxdiff_exptl_absorpt_empirical_full_min 0.808
_oxdiff_exptl_absorpt_empirical_full_max 1.293
_oxdiff_exptl_absorpt_empirical_details
;
Empirical correction (ABSPACK) includes:
- Absorption correction using spherical harmonics
- Frame scaling
;

loop_
_space_group_symop_operation_xyz
'x, y, z'
'-x, y, -z+1/2'
'x+1/2, y+1/2, z'
'-x+1/2, y+1/2, -z+1/2'
'-x, -y, -z'
'x, -y, z-1/2'
'-x+1/2, -y+1/2, -z'
'x+1/2, -y+1/2, z-1/2'

loop_
_atom_site_label
_atom_site_type_symbol
_atom_site_fract_x
_atom_site_fract_y
_atom_site_fract_z
_atom_site_U_iso_or_equiv
_atom_site_adp_type
_atom_site_occupancy
_atom_site_site_symmetry_order
_atom_site_calc_flag
_atom_site_refinement_flags_posn
_atom_site_refinement_flags_adp
_atom_site_refinement_flags_occupancy
_atom_site_disorder_assembly
_atom_site_disorder_group
I1 I 0.57623(5) 0.29134(5) 0.47938(9) 0.0632(12) Uani 1 1 d . U . . .
C4 C 0.1972(6) 0.6537(7) 0.6743(12) 0.045(7) Uani 1 1 d . U . . .
H4 H 0.128461 0.673177 0.659636 0.054 Uiso 1 1 calc R U . . .
I2 I 0.500000 -0.00222(6) 0.750000 0.0667(14) Uani 1 2 d S TU P . .
I3 I 0.36816(5) -0.00707(5) 0.60666(11) 0.0802(13) Uani 1 1 d . U . . .
C9 C 0.2374(5) 0.5453(6) 0.6478(11) 0.047(7) Uani 1 1 d . U . . .
S1 S 0.51957(16) 0.38076(17) 0.6635(3) 0.055(3) Uani 1 1 d . U . . .
C11 C 0.5730(7) 0.4841(9) 0.5981(18) 0.055(5) Uani 1 1 d . U . . .
H11A H 0.559244 0.568909 0.610326 0.066 Uiso 1 1 calc R U . . .
H11B H 0.646772 0.473418 0.604415 0.066 Uiso 1 1 calc R U . . .
C12 C 0.5323(7) 0.4620(9) 0.5242(16) 0.051(5) Uani 1 1 d . U . . .
N1 N 0.4017(4) 0.5975(5) 0.7180(8) 0.045(6) Uani 1 1 d D U . . .
H1 H 0.500000 0.587(8) 0.750000 0.055 Uiso 1 2 d DS U P . .
C5 C 0.1770(6) 0.4600(8) 0.6001(13) 0.050(8) Uani 1 1 d . U . . .
H5 H 0.108068 0.476125 0.583572 0.060 Uiso 1 1 calc R U . . .
C10 C 0.3434(5) 0.5206(6) 0.6675(12) 0.047(6) Uani 1 1 d . U . . .
C6 C 0.2193(7) 0.3583(9) 0.5795(14) 0.060(8) Uani 1 1 d . U . . .
H6 H 0.177051 0.299083 0.553519 0.072 Uiso 1 1 calc R U . . .
C7 C 0.3246(7) 0.3348(8) 0.5947(13) 0.051(8) Uani 1 1 d . U . . .
H7 H 0.352371 0.265937 0.574633 0.062 Uiso 1 1 calc R U . . .
C2 C 0.3598(6) 0.6972(6) 0.7425(12) 0.054(7) Uani 1 1 d . U . . .
H2 H 0.400206 0.748645 0.775911 0.065 Uiso 1 1 calc R U . . .
C8 C 0.3871(5) 0.4158(6) 0.6401(11) 0.048(6) Uani 1 1 d . U . . .
C3 C 0.2562(6) 0.7284(6) 0.7197(12) 0.048(8) Uani 1 1 d . U . . .
H3 H 0.229591 0.800712 0.736542 0.058 Uiso 1 1 calc R U . . .

loop_
_atom_site_aniso_label
_atom_site_aniso_U_11
_atom_site_aniso_U_22
_atom_site_aniso_U_33
_atom_site_aniso_U_23
_atom_site_aniso_U_13
_atom_site_aniso_U_12
I1 0.0659(4) 0.0535(3) 0.074(4) 0.0036(5) 0.0230(9) 0.0136(2)
C4 0.039(3) 0.058(4) 0.04(2) 0.025(6) 0.015(6) 0.016(3)
I2 0.0621(5) 0.0419(4) 0.104(5) 0.000 0.0375(11) 0.000
I3 0.0638(4) 0.0617(4) 0.117(4) -0.0001(6) 0.0204(10) 0.0051(2)
C9 0.035(3) 0.049(3) 0.06(2) 0.006(6) 0.006(6) 0.007(3)
S1 0.0487(10) 0.0536(10) 0.064(11) 0.0045(18) 0.014(2) 0.0221(8)
C11 0.041(5) 0.059(5) 0.066(16) -0.006(7) 0.013(9) 0.002(4)
C12 0.044(5) 0.051(4) 0.061(15) -0.017(8) 0.022(9) -0.003(3)
N1 0.036(3) 0.039(3) 0.06(2) 0.001(5) 0.013(5) 0.005(2)
C5 0.037(4) 0.081(5) 0.03(3) 0.009(8) -0.003(6) 0.008(3)
C10 0.034(3) 0.039(3) 0.07(2) -0.001(5) 0.013(6) 0.004(2)
C6 0.058(4) 0.078(5) 0.04(3) -0.014(8) -0.001(8) -0.011(4)
C7 0.061(4) 0.059(4) 0.03(3) -0.004(7) 0.004(7) 0.011(4)
C2 0.055(4) 0.040(3) 0.07(2) -0.003(6) 0.017(7) -0.001(3)
C8 0.040(3) 0.043(3) 0.06(2) -0.003(6) 0.011(6) 0.008(3)
C3 0.049(4) 0.044(3) 0.06(2) 0.006(6) 0.026(7) 0.013(3)

loop_
_atom_type_symbol
_atom_type_description
_atom_type_scat_dispersion_real
_atom_type_scat_dispersion_imag
_atom_type_scat_source
C C 0.0033 0.0016 'International Tables Vol C Tables 4.2.6.8 and 6.1.1.4'
H H 0.0000 0.0000 'International Tables Vol C Tables 4.2.6.8 and 6.1.1.4'
N N 0.0061 0.0033 'International Tables Vol C Tables 4.2.6.8 and 6.1.1.4'
S S 0.1246 0.1234 'International Tables Vol C Tables 4.2.6.8 and 6.1.1.4'
I I -0.4742 1.8119 'International Tables Vol C Tables 4.2.6.8 and 6.1.1.4'

loop_
_geom_angle_atom_site_label_1
_geom_angle_atom_site_label_2
_geom_angle_atom_site_label_3
_geom_angle
_geom_angle_site_symmetry_1
_geom_angle_site_symmetry_3
_geom_angle_publ_flag
C3 C4 C9 120.6(9) . . ?
C3 C4 H4 119.7 . . ?
C9 C4 H4 119.7 . . ?
I3 I2 I3 177.92(3) 2_656 . ?
C4 C9 C10 118.9(12) . . ?
C4 C9 C5 123.1(9) . . ?
C10 C9 C5 118.0(9) . . ?
C8 S1 C11 100.1(7) . . ?
C12 C11 S1 112.7(9) . . ?
C12 C11 H11A 109.1 . . ?
S1 C11 H11A 109.1 . . ?
C12 C11 H11B 109.1 . . ?
S1 C11 H11B 109.1 . . ?
H11A C11 H11B 107.8 . . ?
C11 C12 C12 127.9(17) . 5_666 ?
C11 C12 I1 115.5(12) . . ?
C12 C12 I1 117(2) 5_666 . ?
C2 N1 C10 119.8(8) . . ?
C2 N1 H1 111(4) . . ?
C10 N1 H1 130(3) . . ?
C6 C5 C9 119.7(10) . . ?
C6 C5 H5 120.2 . . ?
C9 C5 H5 120.2 . . ?
N1 C10 C8 120.5(8) . . ?
N1 C10 C9 118.7(9) . . ?
C8 C10 C9 120.6(12) . . ?
C5 C6 C7 123.3(14) . . ?
C5 C6 H6 118.4 . . ?
C7 C6 H6 118.4 . . ?
C8 C7 C6 118.9(11) . . ?
C8 C7 H7 120.5 . . ?
C6 C7 H7 120.5 . . ?
N1 C2 C3 122.4(13) . . ?
N1 C2 H2 118.8 . . ?
C3 C2 H2 118.8 . . ?
C7 C8 C10 119.1(8) . . ?
C7 C8 S1 118.6(6) . . ?
C10 C8 S1 122.3(10) . . ?
C4 C3 C2 119.3(9) . . ?
C4 C3 H3 120.4 . . ?
C2 C3 H3 120.4 . . ?

loop_
_geom_bond_atom_site_label_1
_geom_bond_atom_site_label_2
_geom_bond_distance
_geom_bond_site_symmetry_2
_geom_bond_publ_flag
I1 C12 2.137(12) . ?
C4 C3 1.32(2) . ?
C4 C9 1.404(14) . ?
C4 H4 0.9300 . ?
I2 I3 2.8984(18) 2_656 ?
I2 I3 2.8984(18) . ?
C9 C10 1.416(12) . ?
C9 C5 1.42(2) . ?
S1 C8 1.777(8) . ?
S1 C11 1.85(2) . ?
C11 C12 1.39(4) . ?
C11 H11A 0.9700 . ?
C11 H11B 0.9700 . ?
C12 C12 1.40(4) 5_666 ?
N1 C2 1.322(12) . ?
N1 C10 1.383(17) . ?
N1 H1 1.343(10) . ?
C5 C6 1.317(15) . ?
C5 H5 0.9300 . ?
C10 C8 1.399(13) . ?
C6 C7 1.399(14) . ?
C6 H6 0.9300 . ?
C7 C8 1.39(2) . ?
C7 H7 0.9300 . ?
C2 C3 1.407(14) . ?
C2 H2 0.9300 . ?
C3 H3 0.9300 . ?

loop_
_geom_torsion_atom_site_label_1
_geom_torsion_atom_site_label_2
_geom_torsion_atom_site_label_3
_geom_torsion_atom_site_label_4
_geom_torsion
_geom_torsion_site_symmetry_1
_geom_torsion_site_symmetry_2
_geom_torsion_site_symmetry_3
_geom_torsion_site_symmetry_4
_geom_torsion_publ_flag
C3 C4 C9 C10 -3(2) . . . . ?
C3 C4 C9 C5 178.5(16) . . . . ?
C8 S1 C11 C12 -57.9(9) . . . . ?
S1 C11 C12 C12 111.7(19) . . . 5_666 ?
S1 C11 C12 I1 -69.2(10) . . . . ?
C4 C9 C5 C6 -177.8(18) . . . . ?
C10 C9 C5 C6 4(3) . . . . ?
C2 N1 C10 C8 178.9(15) . . . . ?
C2 N1 C10 C9 -5(2) . . . . ?
C4 C9 C10 N1 6(2) . . . . ?
C5 C9 C10 N1 -175.4(14) . . . . ?
C4 C9 C10 C8 -177.7(16) . . . . ?
C5 C9 C10 C8 0(2) . . . . ?
C9 C5 C6 C7 -8(3) . . . . ?
C5 C6 C7 C8 7(3) . . . . ?
C10 N1 C2 C3 1(2) . . . . ?
C6 C7 C8 C10 -2(3) . . . . ?
C6 C7 C8 S1 176.5(15) . . . . ?
N1 C10 C8 C7 174.4(14) . . . . ?
C9 C10 C8 C7 -1(3) . . . . ?
N1 C10 C8 S1 -4(2) . . . . ?
C9 C10 C8 S1 -179.8(13) . . . . ?
C11 S1 C8 C7 101.4(15) . . . . ?
C11 S1 C8 C10 -80.2(16) . . . . ?
C9 C4 C3 C2 -1(2) . . . . ?
N1 C2 C3 C4 2(3) . . . . ?
